data_1549662
loop_
_publ_author_name
'Hrizi, Chakib'
'Chaabouni, Slaheddine'

_publ_section_title
;
 Synthesis and Crystal Structure of [C6H4OCH3NH3]2BiCl5
;
_journal_name_full 'X-ray Structure Analysis Online'
_journal_page_first 3
_journal_paper_doi 10.2116/xraystruct.26.3
_journal_volume 26
_journal_year 2010
_chemical_formula_moiety '2(C7 H10 N O), Bi Cl5'
_chemical_formula_sum 'C14 H20 Bi Cl5 N2 O2'
_chemical_formula_weight 634.55
_chemical_name_systematic
;
 ?
;
_space_group_IT_number 14
_symmetry_cell_setting monoclinic
_symmetry_space_group_name_Hall '-P 2ybc'
_symmetry_space_group_name_H-M 'P 1 21/c 1'
_atom_sites_solution_hydrogens geom
_atom_sites_solution_primary direct
_atom_sites_solution_secondary difmap
_audit_creation_method SHELXL-97
_cell_angle_alpha 90.000(5)
_cell_angle_beta 83.520(5)
_cell_angle_gamma 90.000(5)
_cell_formula_units_Z 4
_cell_length_a 12.318(5)
_cell_length_b 21.486(5)
_cell_length_c 8.001(5)
_cell_measurement_reflns_used 25
_cell_measurement_temperature 293(2)
_cell_measurement_theta_max 13
_cell_measurement_theta_min 10
_cell_volume 2104.1(16)
_computing_cell_refinement 'CAD-4 EXPRESS'
_computing_data_reduction 'XCAD4 (Harms & Wocadlo, 1995)'
_computing_publication_material SHELXL97
_computing_structure_refinement 'SHELXL-97 (Sheldrick, 1997)'
_computing_structure_solution 'SHELXS-97 (Sheldrick, 1997)'
_diffrn_ambient_temperature 293(2)
_diffrn_measured_fraction_theta_full 0.996
_diffrn_measured_fraction_theta_max 0.996
_diffrn_measurement_device_type 'Enraf Nonius CAD4'
_diffrn_measurement_method 'non-profiled omega/2theta scans'
_diffrn_radiation_monochromator graphite
_diffrn_radiation_source 'fine-focus sealed tube'
_diffrn_radiation_type MoK\a
_diffrn_radiation_wavelength 0.71073
_diffrn_reflns_av_R_equivalents 0.0216
_diffrn_reflns_av_sigmaI/netI 0.0358
_diffrn_reflns_limit_h_max 14
_diffrn_reflns_limit_h_min -7
_diffrn_reflns_limit_k_max 25
_diffrn_reflns_limit_k_min 0
_diffrn_reflns_limit_l_max 9
_diffrn_reflns_limit_l_min -9
_diffrn_reflns_number 6267
_diffrn_reflns_theta_full 24.97
_diffrn_reflns_theta_max 24.97
_diffrn_reflns_theta_min 3.46
_diffrn_standards_decay_% 4
_diffrn_standards_interval_count 400
_diffrn_standards_interval_time 120
_diffrn_standards_number 2
_exptl_absorpt_coefficient_mu 9.024
_exptl_absorpt_correction_T_max 0.406
_exptl_absorpt_correction_T_min 0.215
_exptl_absorpt_correction_type numerical
_exptl_absorpt_process_details '(North <i>et al.</i>,  1968)'
_exptl_crystal_colour violet
_exptl_crystal_density_diffrn 2.003
_exptl_crystal_density_method 'not measured'
_exptl_crystal_description prism
_exptl_crystal_F_000 1208
_exptl_crystal_size_max 0.25
_exptl_crystal_size_mid 0.15
_exptl_crystal_size_min 0.10
_refine_diff_density_max 0.846
_refine_diff_density_min -2.568
_refine_diff_density_rms 0.243
_refine_ls_extinction_method none
_refine_ls_goodness_of_fit_ref 1.103
_refine_ls_hydrogen_treatment mixed
_refine_ls_matrix_type full
_refine_ls_number_parameters 217
_refine_ls_number_reflns 3695
_refine_ls_number_restraints 0
_refine_ls_restrained_S_all 1.103
_refine_ls_R_factor_all 0.0533
_refine_ls_R_factor_gt 0.0365
_refine_ls_shift/su_max 0.001
_refine_ls_shift/su_mean 0.000
_refine_ls_structure_factor_coef Fsqd
_refine_ls_weighting_details 'calc w=1/[\s^2^(Fo^2^)+(0.0538P)^2^+0.0000P] where P=(Fo^2^+2Fc^2^)/3'
_refine_ls_weighting_scheme calc
_refine_ls_wR_factor_gt 0.0851
_refine_ls_wR_factor_ref 0.0907
_reflns_number_gt 2942
_reflns_number_total 3695
_reflns_threshold_expression >2sigma(I)
_cod_data_source_file 26_3_1.cif
_cod_data_source_block new
_cod_depositor_comments 'Fixing author names.'
_cod_original_sg_symbol_H-M 'P 21/c'
_cod_database_code 1549662

loop_
_symmetry_equiv_pos_as_xyz
'x, y, z'
'-x, y+1/2, -z+1/2'
'-x, -y, -z'
'x, -y-1/2, z-1/2'

loop_
_atom_site_label
_atom_site_type_symbol
_atom_site_fract_x
_atom_site_fract_y
_atom_site_fract_z
_atom_site_U_iso_or_equiv
_atom_site_adp_type
_atom_site_occupancy
_atom_site_symmetry_multiplicity
_atom_site_calc_flag
_atom_site_refinement_flags
_atom_site_disorder_assembly
_atom_site_disorder_group
Bi1 Bi 0.70955(2) 0.337245(12) 0.60744(3) 0.02977(11) Uani 1 1 d . . .
Cl1 Cl 0.67497(18) 0.27898(9) 0.2955(2) 0.0458(5) Uani 1 1 d . . .
Cl2 Cl 0.48684(17) 0.34568(10) 0.6586(3) 0.0475(5) Uani 1 1 d . . .
Cl3 Cl 0.74007(19) 0.43754(9) 0.4402(2) 0.0493(5) Uani 1 1 d . . .
Cl4 Cl 0.72642(17) 0.39070(10) 0.8943(2) 0.0482(5) Uani 1 1 d . . .
Cl5 Cl 0.92186(17) 0.30718(11) 0.5453(3) 0.0532(5) Uani 1 1 d . . .
C14 C 0.3928(7) 0.3298(4) 0.1616(10) 0.043(2) Uani 1 1 d . . .
C2 C 1.0565(7) 0.4267(4) 0.1057(10) 0.0435(19) Uani 1 1 d . . .
C9 C 0.4006(7) 0.3893(4) 0.2259(10) 0.048(2) Uani 1 1 d . . .
C10 C 0.3147(9) 0.4116(5) 0.3370(11) 0.063(3) Uani 1 1 d . . .
H10 H 0.3172 0.4513 0.3823 0.076 Uiso 1 1 calc R . .
N2 N 0.4870(6) 0.3077(3) 0.0467(8) 0.0479(17) Uani 1 1 d . . .
H2A H 0.5365 0.3379 0.0305 0.072 Uiso 1 1 calc R . .
H2B H 0.4647 0.2970 -0.0514 0.072 Uiso 1 1 calc R . .
H2C H 0.5166 0.2747 0.0916 0.072 Uiso 1 1 calc R . .
O1 O 1.0014(5) 0.4551(3) 0.2386(7) 0.0585(16) Uani 1 1 d . . .
O2 O 0.4916(6) 0.4213(3) 0.1681(10) 0.0727(19) Uani 1 1 d . . .
N1 N 0.9107(6) 0.3523(4) 0.1446(11) 0.069(2) Uani 1 1 d . . .
H1A H 0.8906 0.3788 0.2279 0.103 Uiso 1 1 calc R . .
H1B H 0.9199 0.3146 0.1869 0.103 Uiso 1 1 calc R . .
H1C H 0.8591 0.3507 0.0752 0.103 Uiso 1 1 calc R . .
C7 C 1.0108(7) 0.3728(4) 0.0545(10) 0.0430(19) Uani 1 1 d . . .
C6 C 1.0570(9) 0.3384(4) -0.0792(12) 0.065(3) Uani 1 1 d . . .
H6 H 1.0247 0.3016 -0.1101 0.078 Uiso 1 1 calc R . .
C3 C 1.1513(7) 0.4474(5) 0.0156(11) 0.057(2) Uani 1 1 d . . .
H3 H 1.1825 0.4845 0.0465 0.068 Uiso 1 1 calc R . .
C13 C 0.3062(8) 0.2926(5) 0.2061(14) 0.067(3) Uani 1 1 d . . .
H13 H 0.3033 0.2528 0.1612 0.080 Uiso 1 1 calc R . .
C1 C 1.0377(9) 0.5147(5) 0.2851(12) 0.068(3) Uani 1 1 d . . .
H1D H 0.9907 0.5298 0.3804 0.102 Uiso 1 1 calc R . .
H1E H 1.0357 0.5430 0.1926 0.102 Uiso 1 1 calc R . .
H1F H 1.1111 0.5117 0.3136 0.102 Uiso 1 1 calc R . .
C4 C 1.2006(8) 0.4147(5) -0.1186(13) 0.067(3) Uani 1 1 d . . .
H4 H 1.2654 0.4291 -0.1765 0.080 Uiso 1 1 calc R . .
C5 C 1.1542(10) 0.3600(6) -0.1681(14) 0.079(3) Uani 1 1 d . . .
H5 H 1.1874 0.3378 -0.2598 0.095 Uiso 1 1 calc R . .
C12 C 0.2208(11) 0.3147(7) 0.3208(18) 0.101(5) Uani 1 1 d . . .
H12 H 0.1619 0.2890 0.3561 0.121 Uiso 1 1 calc R . .
C11 C 0.2240(10) 0.3728(7) 0.3795(14) 0.086(4) Uani 1 1 d . . .
H11 H 0.1647 0.3880 0.4502 0.104 Uiso 1 1 calc R . .
C8 C 0.5027(11) 0.4849(6) 0.2253(18) 0.099(4) Uani 1 1 d . . .
H8A H 0.5711 0.5017 0.1755 0.148 Uiso 1 1 calc R . .
H8B H 0.5008 0.4854 0.3456 0.148 Uiso 1 1 calc R . .
H8C H 0.4438 0.5096 0.1925 0.148 Uiso 1 1 calc R . .

loop_
_atom_site_aniso_label
_atom_site_aniso_U_11
_atom_site_aniso_U_22
_atom_site_aniso_U_33
_atom_site_aniso_U_23
_atom_site_aniso_U_13
_atom_site_aniso_U_12
Bi1 0.03309(17) 0.03651(16) 0.01986(15) -0.00122(11) -0.00364(10) 0.00022(13)
Cl1 0.0579(13) 0.0468(11) 0.0335(10) -0.0096(8) -0.0079(9) -0.0019(9)
Cl2 0.0414(11) 0.0598(13) 0.0414(11) 0.0011(9) -0.0049(9) 0.0079(10)
Cl3 0.0649(14) 0.0413(11) 0.0415(11) 0.0056(8) -0.0045(10) -0.0009(10)
Cl4 0.0549(13) 0.0622(13) 0.0284(9) -0.0112(9) -0.0083(8) -0.0050(10)
Cl5 0.0406(11) 0.0685(14) 0.0504(12) -0.0006(11) -0.0042(9) 0.0069(11)
C14 0.044(5) 0.055(5) 0.028(4) 0.004(3) 0.003(3) 0.013(4)
C2 0.043(5) 0.049(5) 0.041(4) 0.012(4) -0.014(4) -0.007(4)
C9 0.052(5) 0.058(5) 0.034(4) -0.001(4) -0.007(4) 0.015(4)
C10 0.077(7) 0.073(7) 0.042(5) -0.005(5) -0.013(5) 0.034(6)
N2 0.054(4) 0.058(4) 0.031(4) -0.002(3) -0.001(3) 0.017(4)
O1 0.063(4) 0.066(4) 0.044(3) 0.000(3) 0.007(3) -0.015(3)
O2 0.064(5) 0.062(4) 0.092(5) -0.022(4) -0.009(4) 0.000(4)
N1 0.052(5) 0.081(6) 0.074(6) 0.030(4) -0.004(4) -0.032(4)
C7 0.047(5) 0.047(5) 0.036(4) 0.018(4) -0.008(4) -0.010(4)
C6 0.089(8) 0.053(5) 0.052(6) 0.001(4) -0.006(5) -0.006(5)
C3 0.053(6) 0.065(6) 0.054(5) 0.012(5) -0.013(5) -0.016(5)
C13 0.052(6) 0.055(6) 0.090(8) 0.015(5) 0.008(5) 0.002(5)
C1 0.091(8) 0.070(6) 0.045(5) -0.002(5) -0.014(5) -0.009(6)
C4 0.051(6) 0.085(7) 0.062(6) 0.014(6) 0.004(5) -0.007(5)
C5 0.079(8) 0.090(8) 0.064(7) 0.001(6) 0.011(6) 0.014(7)
C12 0.076(9) 0.100(10) 0.115(11) 0.040(9) 0.039(8) 0.021(8)
C11 0.081(9) 0.118(11) 0.056(7) 0.014(7) 0.012(6) 0.050(8)
C8 0.102(10) 0.071(8) 0.132(12) -0.020(8) -0.044(9) -0.001(7)

loop_
_atom_type_symbol
_atom_type_description
_atom_type_scat_dispersion_real
_atom_type_scat_dispersion_imag
_atom_type_scat_source
C C 0.0033 0.0016 'International Tables Vol C Tables 4.2.6.8 and 6.1.1.4'
H H 0.0000 0.0000 'International Tables Vol C Tables 4.2.6.8 and 6.1.1.4'
N N 0.0061 0.0033 'International Tables Vol C Tables 4.2.6.8 and 6.1.1.4'
Cl Cl 0.1484 0.1585 'International Tables Vol C Tables 4.2.6.8 and 6.1.1.4'
Bi Bi -4.1077 10.2566 'International Tables Vol C Tables 4.2.6.8 and 6.1.1.4'
O O 0.0106 0.0060 'International Tables Vol C Tables 4.2.6.8 and 6.1.1.4'

loop_
_geom_angle_atom_site_label_1
_geom_angle_atom_site_label_2
_geom_angle_atom_site_label_3
_geom_angle
_geom_angle_site_symmetry_1
_geom_angle_site_symmetry_3
Cl3 Bi1 Cl4 93.93(7) . .
Cl3 Bi1 Cl5 91.34(7) . .
Cl4 Bi1 Cl5 95.55(7) . .
Cl3 Bi1 Cl2 96.26(7) . .
Cl4 Bi1 Cl2 90.99(7) . .
Cl5 Bi1 Cl2 169.62(7) . .
Cl3 Bi1 Cl1 86.53(7) . .
Cl4 Bi1 Cl1 176.07(7) . .
Cl5 Bi1 Cl1 88.34(7) . .
Cl2 Bi1 Cl1 85.08(6) . .
Cl3 Bi1 Cl1 179.23(6) . 4_566
Cl4 Bi1 Cl1 86.82(7) . 4_566
Cl5 Bi1 Cl1 88.40(7) . 4_566
Cl2 Bi1 Cl1 83.92(6) . 4_566
Cl1 Bi1 Cl1 92.74(4) . 4_566
Bi1 Cl1 Bi1 142.58(8) . 4_565
C13 C14 C9 122.3(8) . .
C13 C14 N2 121.1(8) . .
C9 C14 N2 116.5(8) . .
O1 C2 C7 115.7(7) . .
O1 C2 C3 126.3(8) . .
C7 C2 C3 118.1(9) . .
O2 C9 C14 115.6(7) . .
O2 C9 C10 126.0(9) . .
C14 C9 C10 118.4(9) . .
C9 C10 C11 118.7(10) . .
C2 O1 C1 118.1(7) . .
C9 O2 C8 118.4(9) . .
C6 C7 C2 122.7(8) . .
C6 C7 N1 119.2(8) . .
C2 C7 N1 118.1(8) . .
C7 C6 C5 118.2(10) . .
C4 C3 C2 121.3(9) . .
C14 C13 C12 119.1(11) . .
C3 C4 C5 120.1(10) . .
C4 C5 C6 119.5(10) . .
C11 C12 C13 119.8(12) . .
C12 C11 C10 121.5(11) . .

loop_
_geom_bond_atom_site_label_1
_geom_bond_atom_site_label_2
_geom_bond_distance
_geom_bond_site_symmetry_2
Bi1 Cl3 2.542(2) .
Bi1 Cl4 2.596(2) .
Bi1 Cl5 2.685(2) .
Bi1 Cl2 2.734(2) .
Bi1 Cl1 2.867(2) .
Bi1 Cl1 2.922(2) 4_566
Cl1 Bi1 2.922(2) 4_565
C14 C13 1.348(12) .
C14 C9 1.385(12) .
C14 N2 1.476(10) .
C2 O1 1.343(10) .
C2 C7 1.371(11) .
C2 C3 1.375(12) .
C9 O2 1.351(11) .
C9 C10 1.388(12) .
C10 C11 1.405(17) .
O1 C1 1.421(11) .
O2 C8 1.452(12) .
N1 C7 1.426(11) .
C7 C6 1.369(13) .
C6 C5 1.402(15) .
C3 C4 1.367(14) .
C13 C12 1.399(15) .
C4 C5 1.383(15) .
C12 C11 1.336(19) .

loop_
_geom_torsion_atom_site_label_1
_geom_torsion_atom_site_label_2
_geom_torsion_atom_site_label_3
_geom_torsion_atom_site_label_4
_geom_torsion
_geom_torsion_site_symmetry_1
_geom_torsion_site_symmetry_2
_geom_torsion_site_symmetry_3
_geom_torsion_site_symmetry_4
C1 O1 C2 C3 5.4(13) . . . .
C1 O1 C2 C7 -172.7(7) . . . .
C8 O2 C9 C10 -0.1(14) . . . .
C8 O2 C9 C14 177.5(9) . . . .
